data_2104154
loop_
_publ_author_name
'Redhammer, G\"unther J.'
'Roth, Georg'
'Amthauer, Georg'
'Lottermoser, Werner'

_publ_section_title
;
 On the crystal chemistry of olivine-type germanate compounds,
 Ca~1+<i>x~</i><i>M</i>~1{-~<i>x</i>}GeO~4~ (<i>M</i>^2+^ = Ca, Mg, Co,
 Mn)
;
_journal_coeditor_code WS5059
_journal_issue 3
_journal_name_full 'Acta Crystallographica Section B'
_journal_page_first 261
_journal_page_last 271
_journal_paper_doi 10.1107/S0108768108010434
_journal_volume 64
_journal_year 2008
_chemical_formula_moiety 'Ge O4, 2.00(Ca)'
_chemical_formula_sum 'Ca2 Ge O4'
_chemical_formula_weight 216.69
_space_group_crystal_system orthorhombic
_space_group_IT_number 62
_space_group_name_Hall '-P 2ac 2n'
_space_group_name_H-M_alt 'P n m a'
_symmetry_space_group_name_Hall '-P 2ac 2n'
_symmetry_space_group_name_H-M 'P n m a'
_audit_creation_method 'WinGX routine CIF_UPDATE'
_cell_angle_alpha 90
_cell_angle_beta 90
_cell_angle_gamma 90
_cell_formula_units_Z 4
_cell_length_a 11.3923(8)
_cell_length_b 6.7854(8)
_cell_length_c 5.2388(4)
_cell_measurement_reflns_used 4351
_cell_measurement_temperature 295(2)
_cell_measurement_theta_max 28.7
_cell_measurement_theta_min 3.61
_cell_volume 404.97(6)
_computing_cell_refinement 'Bruker SAINT+ (Bruker, 2001)'
_computing_data_collection 'Bruker SMART+ (Bruker, 2001)'
_computing_data_reduction 'Bruker SAINT+ (Bruker, 2001)'
_computing_molecular_graphics 'Diamonds 3.0 (Pennington,1999)'
_computing_publication_material 'WinGX v1.70.01 (Farrugia 1999)'
_computing_structure_refinement 'SHELXL-97 (Sheldrick, 1997)'
_computing_structure_solution 'SHELXS-97 (Sheldrick, 1997)'
_diffrn_measured_fraction_theta_full 0.987
_diffrn_measured_fraction_theta_max 0.987
_diffrn_measurement_device '3-circle diffractometer'
_diffrn_measurement_device_type 'SMART APEX'
_diffrn_measurement_method 'rotation, \w-scans at 4 different \f positions'
_diffrn_radiation_type MoK\a
_diffrn_radiation_wavelength 0.71073
_diffrn_reflns_av_R_equivalents 0.0839
_diffrn_reflns_limit_h_max 15
_diffrn_reflns_limit_h_min -15
_diffrn_reflns_limit_k_max 9
_diffrn_reflns_limit_k_min -8
_diffrn_reflns_limit_l_max 6
_diffrn_reflns_limit_l_min -6
_diffrn_reflns_number 4496
_diffrn_reflns_theta_full 28.34
_diffrn_reflns_theta_max 28.34
_diffrn_reflns_theta_min 3.58
_diffrn_standards_decay_% 0
_diffrn_standards_interval_count 0
_diffrn_standards_interval_time 0
_diffrn_standards_number 0
_exptl_absorpt_coefficient_mu 9.966
_exptl_absorpt_correction_T_max 0.28
_exptl_absorpt_correction_T_min 0.22
_exptl_absorpt_correction_type numerical
_exptl_absorpt_process_details 'via equivalents using X-SHAPE (Stoe & Cie 1996)'
_exptl_crystal_colour colourless
_exptl_crystal_density_diffrn 3.555
_exptl_crystal_density_method 'not measured'
_exptl_crystal_description cuboid
_exptl_crystal_F_000 416
_exptl_crystal_size_max 0.16
_exptl_crystal_size_mid 0.15
_exptl_crystal_size_min 0.13
_refine_diff_density_max 0.915
_refine_diff_density_min -0.938
_refine_ls_extinction_coef 0.55(2)
_refine_ls_extinction_expression Fc^*^=kFc[1+0.001xFc^2^\l^3^/sin(2\q)]^-1/4^
_refine_ls_extinction_method SHELXL
_refine_ls_goodness_of_fit_ref 1.205
_refine_ls_hydrogen_treatment noref
_refine_ls_matrix_type full
_refine_ls_number_parameters 43
_refine_ls_number_reflns 536
_refine_ls_number_restraints 0
_refine_ls_restrained_S_all 1.205
_refine_ls_R_factor_gt 0.0241
_refine_ls_shift/su_max 0
_refine_ls_structure_factor_coef Fsqd
_refine_ls_weighting_details 'calc w=1/[\s^2^(Fo^2^)+(0.0260P)^2^+0.8056P] where P=(Fo^2^+2Fc^2^)/3'
_refine_ls_weighting_scheme calc
_refine_ls_wR_factor_ref 0.0632
_reflns_number_gt 533
_reflns_number_total 536
_reflns_threshold_expression >2sigma(I)
_cod_data_source_file ws5059.cif
_cod_data_source_block ca2ge_1
_cod_database_code 2104154
_cod_database_fobs_code 2104154

loop_
_symmetry_equiv_pos_as_xyz
'x, y, z'
'-x+1/2, -y, z+1/2'
'x+1/2, -y+1/2, -z+1/2'
'-x, y+1/2, -z'
'-x, -y, -z'
'x-1/2, y, -z-1/2'
'-x-1/2, y-1/2, z-1/2'
'x, -y-1/2, z'

loop_
_atom_site_type_symbol
_atom_site_label
_atom_site_fract_x
_atom_site_fract_y
_atom_site_fract_z
_atom_site_U_iso_or_equiv
_atom_site_adp_type
_atom_site_calc_flag
_atom_site_refinement_flags
_atom_site_occupancy
Ge Ge1 0.40386(4) 0.25 0.06914(8) 0.0074(3) Uani d S 1
Ca Ca1 0.5 0 0.5 0.0096(4) Uani d SP 0.999(5)
Ca Ca2 0.22020(7) 0.25 0.50764(16) 0.0092(4) Uani d SP 1.00(5)
O O1 0.4071(2) 0.25 -0.2640(6) 0.0098(6) Uani d S 1
O O2 0.5459(2) 0.25 0.2119(6) 0.0099(6) Uani d S 1
O O3 0.33635(17) 0.0444(3) 0.2152(4) 0.0102(5) Uani d . 1

loop_
_atom_site_aniso_label
_atom_site_aniso_U_11
_atom_site_aniso_U_22
_atom_site_aniso_U_33
_atom_site_aniso_U_12
_atom_site_aniso_U_13
_atom_site_aniso_U_23
Ge1 0.0057(3) 0.0080(3) 0.0084(3) 0 0.00006(14) 0
Ca1 0.0099(5) 0.0079(5) 0.0110(5) 0.0017(3) -0.0004(3) 0.0006(3)
Ca2 0.0059(5) 0.0094(5) 0.0124(5) 0 0.0002(3) 0
O1 0.0103(14) 0.0119(14) 0.0070(14) 0 0.0007(10) 0
O2 0.0069(13) 0.0116(14) 0.0111(13) 0 0.0004(11) 0
O3 0.0096(9) 0.0095(9) 0.0116(9) -0.0019(7) 0.0008(8) 0.0013(8)

loop_
_atom_type_symbol
_atom_type_description
_atom_type_scat_dispersion_real
_atom_type_scat_dispersion_imag
_atom_type_scat_source
O O 0.0106 0.006 'International Tables Vol C Tables 4.2.6.8 and 6.1.1.4'
Ca Ca 0.2262 0.3064 'International Tables Vol C Tables 4.2.6.8 and 6.1.1.4'
Ge Ge 0.1547 1.8001 'International Tables Vol C Tables 4.2.6.8 and 6.1.1.4'

loop_
_geom_angle_atom_site_label_1
_geom_angle_atom_site_label_2
_geom_angle_atom_site_label_3
_geom_angle_site_symmetry_1
_geom_angle_site_symmetry_3
_geom_angle
O1 Ge1 O3 . . 116.25(8)
O1 Ge1 O3 . 8_565 116.25(8)
O3 Ge1 O3 . 8_565 104.25(14)
O1 Ge1 O2 . . 113.59(13)
O3 Ge1 O2 . . 102.32(9)
O3 Ge1 O2 8_565 . 102.32(9)
O2 Ca1 O2 . 5_656 180
O2 Ca1 O1 . 5_655 94.80(8)
O2 Ca1 O1 5_656 5_655 85.20(8)
O2 Ca1 O1 . 1_556 85.20(8)
O2 Ca1 O1 5_656 1_556 94.80(8)
O1 Ca1 O1 5_655 1_556 180.00(12)
O2 Ca1 O3 . 5_656 108.61(9)
O2 Ca1 O3 5_656 5_656 71.39(9)
O1 Ca1 O3 5_655 5_656 83.51(9)
O1 Ca1 O3 1_556 5_656 96.49(9)
O2 Ca1 O3 . . 71.39(9)
O2 Ca1 O3 5_656 . 108.61(9)
O1 Ca1 O3 5_655 . 96.49(9)
O1 Ca1 O3 1_556 . 83.51(9)
O3 Ca1 O3 5_656 . 180
O2 Ca2 O3 6_556 7_666 89.69(7)
O2 Ca2 O3 6_556 2 89.69(7)
O3 Ca2 O3 7_666 2 115.36(11)
O2 Ca2 O1 6_556 1_556 179.26(11)
O3 Ca2 O1 7_666 1_556 90.70(7)
O3 Ca2 O1 2 1_556 90.70(7)
O2 Ca2 O3 6_556 . 98.83(8)
O3 Ca2 O3 7_666 . 155.89(8)
O3 Ca2 O3 2 . 87.36(4)
O1 Ca2 O3 1_556 . 80.56(8)
O2 Ca2 O3 6_556 8_565 98.83(8)
O3 Ca2 O3 7_666 8_565 87.36(4)
O3 Ca2 O3 2 8_565 155.89(8)
O1 Ca2 O3 1_556 8_565 80.56(8)
O3 Ca2 O3 . 8_565 69.13(10)

loop_
_geom_bond_atom_site_label_1
_geom_bond_atom_site_label_2
_geom_bond_site_symmetry_2
_geom_bond_distance
Ge1 O1 . 1.746(3)
Ge1 O3 . 1.767(2)
Ge1 O3 8_565 1.767(2)
Ge1 O2 . 1.782(3)
Ca1 O2 . 2.330(2)
Ca1 O2 5_656 2.330(2)
Ca1 O1 5_655 2.351(2)
Ca1 O1 1_556 2.351(2)
Ca1 O3 5_656 2.407(2)
Ca1 O3 . 2.407(2)
Ca2 O2 6_556 2.295(3)
Ca2 O3 7_666 2.364(2)
Ca2 O3 2 2.364(2)
Ca2 O1 1_556 2.443(3)
Ca2 O3 . 2.458(2)
Ca2 O3 8_565 2.458(2)
